data_2214227
loop_
_publ_author_name
'Novais, Celice'
'Guilardi, Silvana'
'Machado Jr, Iterlandes'
'Oliveira, Marcelo R. L.'

_publ_section_title
'[<i>N</i>-(2,5-Dichlorophenylsulfonyl)dithiocarbimato(2{-})-\k^2^<i>S</i>,<i>S</i>']bis(triphenylphosphine-\k<i>P</i>)nickel(II)'
_journal_coeditor_code HB2442
_journal_issue 7
_journal_name_full 'Acta Crystallographica Section E'
_journal_page_first m1981
_journal_page_last m1982
_journal_paper_doi 10.1107/S1600536807029844
_journal_volume 63
_journal_year 2007
_chemical_formula_iupac '[Ni (C7 H3 Cl2 N O2 S3) (C18 H15 P)2]'
_chemical_formula_moiety 'C43 H33 Cl2 N Ni O2 P2 S3'
_chemical_formula_sum 'C43 H33 Cl2 N Ni O2 P2 S3'
_chemical_formula_weight 883.43
_chemical_name_systematic
;
[N-(2,5-Dichlorophenylsulfonyl)dithiocarbimato(2-)-
\k^2^S,S']bis(triphenylphosphine-\kP)nickel(II)
;
_space_group_IT_number 61
_symmetry_cell_setting orthorhombic
_symmetry_space_group_name_Hall '-P 2ac 2ab'
_symmetry_space_group_name_H-M 'P b c a'
_audit_creation_method 'WinGX routine CIF_UPDATE'
_cell_angle_alpha 90
_cell_angle_beta 90
_cell_angle_gamma 90
_cell_formula_units_Z 8
_cell_length_a 18.4654(3)
_cell_length_b 15.2416(2)
_cell_length_c 28.8619(5)
_cell_measurement_reflns_used 41144
_cell_measurement_temperature 293(2)
_cell_measurement_theta_max 27.49
_cell_measurement_theta_min 2.91
_cell_volume 8123.0(2)
_computing_cell_refinement SCALEPACK
_computing_data_collection 'COLLECT (Enraf--Nonius, 2000)'
_computing_data_reduction 'DENZO and SCALEPACK (Otwinowski & Minor, 1997)'
_computing_molecular_graphics 'ORTEP-3 (Farrugia, 1997)'
_computing_publication_material 'WinGX (Farrugia, 1999)'
_computing_structure_refinement 'SHELXL97 (Sheldrick, 1997)'
_computing_structure_solution 'SHELXS97 (Sheldrick, 1997)'
_diffrn_measured_fraction_theta_full 0.998
_diffrn_measured_fraction_theta_max 0.998
_diffrn_measurement_device '95mm CCD camera on \k-goniostat'
_diffrn_measurement_device_type 'Nonius KappaCCD'
_diffrn_measurement_method 'CCD rotation images, thick slices'
_diffrn_radiation_type MoK\a
_diffrn_radiation_wavelength 0.71073
_diffrn_reflns_av_R_equivalents 0.0625
_diffrn_reflns_limit_h_max 22
_diffrn_reflns_limit_h_min -23
_diffrn_reflns_limit_k_max 19
_diffrn_reflns_limit_k_min -17
_diffrn_reflns_limit_l_max 37
_diffrn_reflns_limit_l_min -28
_diffrn_reflns_number 41274
_diffrn_reflns_theta_full 27.48
_diffrn_reflns_theta_max 27.48
_diffrn_reflns_theta_min 2.94
_exptl_absorpt_coefficient_mu 0.881
_exptl_absorpt_correction_T_max 0.974
_exptl_absorpt_correction_T_min 0.844
_exptl_absorpt_correction_type multi-scan
_exptl_absorpt_process_details '(SORTAV; Blessing, 1995)'
_exptl_crystal_colour brown
_exptl_crystal_density_diffrn 1.445
_exptl_crystal_density_method 'not measured'
_exptl_crystal_description prism
_exptl_crystal_F_000 3632
_exptl_crystal_size_max 0.20
_exptl_crystal_size_mid 0.18
_exptl_crystal_size_min 0.03
_refine_diff_density_max 0.441
_refine_diff_density_min -0.384
_refine_ls_extinction_method none
_refine_ls_goodness_of_fit_ref 1.015
_refine_ls_hydrogen_treatment constr
_refine_ls_matrix_type full
_refine_ls_number_parameters 487
_refine_ls_number_reflns 9277
_refine_ls_number_restraints 0
_refine_ls_restrained_S_all 1.015
_refine_ls_R_factor_gt 0.0466
_refine_ls_shift/su_max 0.031
_refine_ls_structure_factor_coef Fsqd
_refine_ls_weighting_details 'calc w=1/[\s^2^(Fo^2^)+(0.0606P)^2^+0.6249P] where P=(Fo^2^+2Fc^2^)/3'
_refine_ls_weighting_scheme calc
_refine_ls_wR_factor_ref 0.1235
_reflns_number_gt 5597
_reflns_number_total 9277
_reflns_threshold_expression >2sigma(I)
_cod_data_source_file hb2442.cif
_cod_data_source_block I
_cod_database_code 2214227
_cod_database_fobs_code 2214227

loop_
_symmetry_equiv_pos_as_xyz
'x, y, z'
'-x+1/2, -y, z+1/2'
'x+1/2, -y+1/2, -z'
'-x, y+1/2, -z+1/2'
'-x, -y, -z'
'x-1/2, y, -z-1/2'
'-x-1/2, y-1/2, z'
'x, -y-1/2, z-1/2'

loop_
_atom_site_type_symbol
_atom_site_label
_atom_site_fract_x
_atom_site_fract_y
_atom_site_fract_z
_atom_site_U_iso_or_equiv
_atom_site_adp_type
_atom_site_calc_flag
_atom_site_refinement_flags
_atom_site_occupancy
Ni Ni -0.108821(19) 0.29799(2) 0.164898(11) 0.03513(11) Uani d . 1
P P2 -0.17650(4) 0.20227(5) 0.12389(2) 0.03769(18) Uani d . 1
S S1 -0.05827(4) 0.38162(5) 0.21807(2) 0.04220(19) Uani d . 1
S S2 -0.16167(5) 0.25340(5) 0.22963(2) 0.0505(2) Uani d . 1
P P1 -0.04277(4) 0.36360(5) 0.11063(2) 0.03681(18) Uani d . 1
S S3 -0.07421(5) 0.41888(6) 0.33031(3) 0.0564(2) Uani d . 1
Cl Cl1 -0.23725(6) 0.44726(8) 0.37366(4) 0.0924(3) Uani d . 1
Cl Cl2 -0.09475(9) 0.74289(9) 0.25675(7) 0.1463(6) Uani d . 1
O O2 -0.07530(15) 0.39752(17) 0.37835(7) 0.0786(8) Uani d . 1
O O1 -0.00420(13) 0.43555(16) 0.31015(8) 0.0709(7) Uani d . 1
N N -0.12051(14) 0.34355(16) 0.30359(8) 0.0505(7) Uani d . 1
C C26 -0.26532(16) 0.24552(17) 0.10822(9) 0.0419(7) Uani d . 1
C C37 -0.26867(18) 0.0864(2) 0.17204(10) 0.0519(8) Uani d . 1
H H37 -0.3068 0.1161 0.158 0.062 Uiso calc R 1
C C14 0.03409(16) 0.29937(19) 0.09022(9) 0.0416(7) Uani d . 1
C C27 -0.29528(18) 0.31181(18) 0.13457(11) 0.0505(8) Uani d . 1
H H27 -0.2686 0.3369 0.1585 0.061 Uiso calc R 1
C C1 -0.11252(16) 0.33135(18) 0.25921(9) 0.0399(7) Uani d . 1
C C15 0.03301(18) 0.2090(2) 0.09561(11) 0.0534(8) Uani d . 1
H H15 -0.006 0.182 0.1102 0.064 Uiso calc R 1
C C8 -0.00162(17) 0.46596(18) 0.13038(9) 0.0411(7) Uani d . 1
C C32 -0.19791(17) 0.10864(18) 0.16150(9) 0.0416(7) Uani d . 1
C C39 -0.14815(18) 0.1978(2) 0.02842(10) 0.0517(8) Uani d . 1
H H39 -0.1675 0.2542 0.0281 0.062 Uiso calc R 1
C C38 -0.14443(16) 0.15119(18) 0.07007(9) 0.0411(7) Uani d . 1
C C9 0.06137(17) 0.4641(2) 0.15675(10) 0.0507(8) Uani d . 1
H H9 0.085 0.4111 0.1617 0.061 Uiso calc R 1
C C25 -0.16342(18) 0.42726(18) 0.06566(11) 0.0519(8) Uani d . 1
H H25 -0.183 0.4295 0.0953 0.062 Uiso calc R 1
C C43 -0.11539(18) 0.06701(19) 0.06948(10) 0.0525(8) Uani d . 1
H H43 -0.1124 0.0349 0.0968 0.063 Uiso calc R 1
C C41 -0.0948(2) 0.0775(2) -0.01238(12) 0.0689(11) Uani d . 1
H H41 -0.0782 0.0529 -0.0399 0.083 Uiso calc R 1
C C36 -0.2827(2) 0.0201(2) 0.20334(12) 0.0667(10) Uani d . 1
H H36 -0.3303 0.0057 0.2105 0.08 Uiso calc R 1
C C20 -0.09327(16) 0.39802(18) 0.05934(9) 0.0417(7) Uani d . 1
C C35 -0.2269(3) -0.0250(2) 0.22402(11) 0.0677(11) Uani d . 1
H H35 -0.2367 -0.0699 0.2449 0.081 Uiso calc R 1
C C21 -0.06526(19) 0.3956(2) 0.01444(10) 0.0583(9) Uani d . 1
H H21 -0.018 0.3767 0.0094 0.07 Uiso calc R 1
C C34 -0.1570(2) -0.0035(2) 0.21386(10) 0.0603(9) Uani d . 1
H H34 -0.1192 -0.0342 0.2276 0.072 Uiso calc R 1
C C33 -0.14217(19) 0.06362(19) 0.18324(10) 0.0495(8) Uani d . 1
H H33 -0.0943 0.0788 0.1771 0.059 Uiso calc R 1
C C40 -0.1235(2) 0.1611(2) -0.01208(11) 0.0641(10) Uani d . 1
H H40 -0.1261 0.1928 -0.0395 0.077 Uiso calc R 1
C C3 -0.1939(2) 0.5287(2) 0.34238(12) 0.0669(10) Uani d . 1
C C29 -0.40438(19) 0.3065(2) 0.09024(13) 0.0628(9) Uani d . 1
H H29 -0.4507 0.3275 0.084 0.075 Uiso calc R 1
C C13 -0.03587(19) 0.5454(2) 0.12431(12) 0.0593(9) Uani d . 1
H H13 -0.078 0.5486 0.1068 0.071 Uiso calc R 1
C C12 -0.0077(3) 0.6202(2) 0.14415(15) 0.0856(13) Uani d . 1
H H12 -0.0315 0.6734 0.1402 0.103 Uiso calc R 1
C C28 -0.36505(19) 0.3412(2) 0.12564(13) 0.0606(9) Uani d . 1
H H28 -0.3851 0.385 0.144 0.073 Uiso calc R 1
C C31 -0.30672(18) 0.2095(2) 0.07258(11) 0.0581(9) Uani d . 1
H H31 -0.2878 0.1643 0.0546 0.07 Uiso calc R 1
C C10 0.0891(2) 0.5400(3) 0.17565(11) 0.0621(10) Uani d . 1
H H10 0.1318 0.5379 0.1927 0.075 Uiso calc R 1
C C24 -0.2048(2) 0.4534(2) 0.02786(15) 0.0700(10) Uani d . 1
H H24 -0.2519 0.4734 0.0323 0.084 Uiso calc R 1
C C17 0.1492(2) 0.1978(3) 0.05903(13) 0.0802(12) Uani d . 1
H H17 0.1876 0.1637 0.0484 0.096 Uiso calc R 1
C C19 0.09431(18) 0.3380(2) 0.06974(11) 0.0574(9) Uani d . 1
H H19 0.0961 0.3986 0.0663 0.069 Uiso calc R 1
C C4 -0.2293(2) 0.6077(3) 0.33782(15) 0.0851(13) Uani d . 1
H H4 -0.2738 0.6167 0.3523 0.102 Uiso calc R 1
C C2 -0.12607(18) 0.5160(2) 0.32230(11) 0.0547(8) Uani d . 1
C C42 -0.0909(2) 0.0307(2) 0.02816(11) 0.0643(10) Uani d . 1
H H42 -0.0716 -0.0257 0.028 0.077 Uiso calc R 1
C C30 -0.37536(19) 0.2404(2) 0.06382(12) 0.0656(10) Uani d . 1
H H30 -0.4023 0.2163 0.0398 0.079 Uiso calc R 1
C C22 -0.1073(3) 0.4210(3) -0.02223(12) 0.0775(12) Uani d . 1
H H22 -0.0884 0.4185 -0.0521 0.093 Uiso calc R 1
C C18 0.1515(2) 0.2872(3) 0.05452(12) 0.0764(11) Uani d . 1
H H18 0.1917 0.3138 0.0411 0.092 Uiso calc R 1
C C7 -0.0958(2) 0.5822(3) 0.29587(12) 0.0699(10) Uani d . 1
H H7 -0.051 0.5741 0.2818 0.084 Uiso calc R 1
C C16 0.0905(2) 0.1588(2) 0.07918(13) 0.0722(11) Uani d . 1
H H16 0.0889 0.0981 0.0819 0.087 Uiso calc R 1
C C5 -0.1980(3) 0.6738(3) 0.31137(17) 0.0919(14) Uani d . 1
H H5 -0.2218 0.7272 0.3079 0.11 Uiso calc R 1
C C6 -0.1327(3) 0.6609(3) 0.29047(16) 0.0864(13) Uani d . 1
C C23 -0.1763(3) 0.4497(3) -0.01572(14) 0.0790(12) Uani d . 1
H H23 -0.2041 0.4669 -0.041 0.095 Uiso calc R 1
C C11 0.0547(3) 0.6171(3) 0.16952(14) 0.0816(12) Uani d . 1
H H11 0.0734 0.6682 0.1825 0.098 Uiso calc R 1

loop_
_atom_site_aniso_label
_atom_site_aniso_U_11
_atom_site_aniso_U_22
_atom_site_aniso_U_33
_atom_site_aniso_U_12
_atom_site_aniso_U_13
_atom_site_aniso_U_23
Ni 0.0387(2) 0.0379(2) 0.02878(18) -0.00171(16) 0.00288(15) -0.00028(14)
P2 0.0394(4) 0.0402(4) 0.0334(4) -0.0018(3) 0.0043(3) -0.0045(3)
S1 0.0436(5) 0.0507(4) 0.0323(4) -0.0052(4) 0.0008(3) -0.0028(3)
S2 0.0643(6) 0.0518(5) 0.0354(4) -0.0143(4) 0.0103(4) -0.0024(3)
P1 0.0373(4) 0.0401(4) 0.0330(4) -0.0005(3) 0.0014(3) 0.0018(3)
S3 0.0527(5) 0.0816(6) 0.0348(4) 0.0103(4) -0.0072(4) -0.0117(4)
Cl1 0.0748(7) 0.1148(9) 0.0875(7) 0.0109(6) 0.0260(6) -0.0013(6)
Cl2 0.1631(15) 0.0837(9) 0.1921(15) -0.0407(9) -0.0270(12) 0.0282(10)
O2 0.0895(19) 0.116(2) 0.0306(11) 0.0289(17) -0.0115(12) -0.0063(12)
O1 0.0446(15) 0.1049(19) 0.0631(14) 0.0028(13) -0.0065(12) -0.0231(14)
N 0.0566(17) 0.0619(16) 0.0329(13) 0.0060(14) 0.0042(12) -0.0008(12)
C26 0.0423(18) 0.0439(16) 0.0394(15) -0.0005(14) 0.0034(14) -0.0007(13)
C37 0.051(2) 0.0528(18) 0.0520(18) -0.0115(16) 0.0086(16) -0.0057(15)
C14 0.0406(18) 0.0492(17) 0.0351(14) 0.0010(14) 0.0006(13) -0.0009(13)
C27 0.051(2) 0.0460(17) 0.0545(19) 0.0027(16) 0.0006(15) -0.0080(15)
C1 0.0403(17) 0.0435(15) 0.0357(15) 0.0092(13) 0.0023(12) 0.0006(13)
C15 0.053(2) 0.0528(19) 0.0541(19) 0.0094(16) -0.0067(16) 0.0001(15)
C8 0.0439(18) 0.0463(16) 0.0331(14) -0.0062(15) 0.0044(13) 0.0025(12)
C32 0.050(2) 0.0405(15) 0.0348(15) -0.0060(15) 0.0064(13) -0.0075(13)
C39 0.064(2) 0.0492(18) 0.0423(17) -0.0053(16) 0.0049(16) -0.0046(14)
C38 0.0388(17) 0.0446(17) 0.0399(16) -0.0074(14) 0.0059(13) -0.0060(13)
C9 0.046(2) 0.060(2) 0.0462(18) -0.0042(16) 0.0019(15) 0.0051(15)
C25 0.054(2) 0.0465(17) 0.0556(19) 0.0008(16) -0.0089(16) 0.0033(15)
C43 0.062(2) 0.0534(19) 0.0424(17) 0.0034(16) 0.0089(15) -0.0024(15)
C41 0.087(3) 0.073(2) 0.046(2) 0.005(2) 0.0177(19) -0.0136(18)
C36 0.072(3) 0.061(2) 0.067(2) -0.025(2) 0.023(2) -0.0069(19)
C20 0.0435(19) 0.0435(16) 0.0380(15) -0.0059(14) -0.0032(13) 0.0049(13)
C35 0.104(3) 0.0481(19) 0.051(2) -0.021(2) 0.022(2) 0.0010(16)
C21 0.058(2) 0.076(2) 0.0411(17) -0.0096(19) -0.0001(15) 0.0096(16)
C34 0.092(3) 0.0468(18) 0.0424(17) 0.0018(19) 0.0033(18) 0.0024(15)
C33 0.053(2) 0.0535(18) 0.0419(16) -0.0006(16) 0.0078(15) -0.0048(15)
C40 0.086(3) 0.064(2) 0.0420(18) 0.002(2) 0.0125(17) 0.0024(16)
C3 0.058(2) 0.078(2) 0.065(2) 0.004(2) -0.0110(18) -0.0194(19)
C29 0.047(2) 0.073(2) 0.069(2) 0.0107(18) 0.0001(18) 0.0132(19)
C13 0.058(2) 0.0492(19) 0.071(2) 0.0044(17) -0.0144(18) -0.0059(17)
C12 0.101(3) 0.046(2) 0.110(3) 0.006(2) -0.029(3) -0.016(2)
C28 0.054(2) 0.0497(19) 0.078(2) 0.0084(17) 0.0094(19) -0.0071(18)
C31 0.049(2) 0.073(2) 0.0522(19) 0.0042(18) -0.0030(16) -0.0184(17)
C10 0.058(2) 0.079(3) 0.0494(19) -0.024(2) -0.0110(17) 0.0016(18)
C24 0.055(2) 0.060(2) 0.095(3) -0.0007(18) -0.025(2) 0.013(2)
C17 0.071(3) 0.108(3) 0.061(2) 0.042(3) 0.005(2) -0.007(2)
C19 0.056(2) 0.063(2) 0.0533(19) 0.0029(18) 0.0134(16) 0.0000(16)
C4 0.064(3) 0.087(3) 0.105(3) 0.010(3) -0.025(2) -0.028(3)
C2 0.049(2) 0.066(2) 0.0495(18) -0.0003(17) -0.0147(16) -0.0180(17)
C42 0.083(3) 0.056(2) 0.053(2) 0.0124(19) 0.0149(18) -0.0098(17)
C30 0.047(2) 0.096(3) 0.054(2) 0.000(2) -0.0100(16) -0.009(2)
C22 0.095(3) 0.094(3) 0.044(2) -0.021(3) -0.013(2) 0.0176(19)
C18 0.057(3) 0.115(3) 0.057(2) 0.015(2) 0.0179(18) 0.000(2)
C7 0.066(3) 0.081(3) 0.063(2) -0.012(2) -0.0185(19) -0.010(2)
C16 0.081(3) 0.064(2) 0.071(2) 0.033(2) -0.011(2) -0.0080(19)
C5 0.084(4) 0.076(3) 0.116(4) 0.010(3) -0.047(3) -0.022(3)
C6 0.095(4) 0.064(3) 0.100(3) -0.017(3) -0.039(3) -0.004(2)
C23 0.082(3) 0.086(3) 0.069(3) -0.016(2) -0.031(2) 0.028(2)
C11 0.100(3) 0.060(2) 0.085(3) -0.025(2) -0.019(2) -0.013(2)

loop_
_atom_type_symbol
_atom_type_description
_atom_type_scat_dispersion_real
_atom_type_scat_dispersion_imag
_atom_type_scat_source
C C 0.0033 0.0016 'International Tables Vol C Tables 4.2.6.8 and 6.1.1.4'
H H 0 0 'International Tables Vol C Tables 4.2.6.8 and 6.1.1.4'
N N 0.0061 0.0033 'International Tables Vol C Tables 4.2.6.8 and 6.1.1.4'
O O 0.0106 0.006 'International Tables Vol C Tables 4.2.6.8 and 6.1.1.4'
P P 0.1023 0.0942 'International Tables Vol C Tables 4.2.6.8 and 6.1.1.4'
S S 0.1246 0.1234 'International Tables Vol C Tables 4.2.6.8 and 6.1.1.4'
Cl Cl 0.1484 0.1585 'International Tables Vol C Tables 4.2.6.8 and 6.1.1.4'
Ni Ni 0.3393 1.1124 'International Tables Vol C Tables 4.2.6.8 and 6.1.1.4'

loop_
_geom_angle_atom_site_label_1
_geom_angle_atom_site_label_2
_geom_angle_atom_site_label_3
_geom_angle
_geom_angle_publ_flag
S1 Ni S2 77.09(3) y
S1 Ni P1 89.89(3) y
S2 Ni P1 166.98(3) ?
S1 Ni P2 167.01(3) ?
S2 Ni P2 90.00(3) y
P1 Ni P2 103.02(3) y
C26 P2 C38 103.50(13) ?
C26 P2 C32 103.53(14) ?
C38 P2 C32 103.90(12) ?
C26 P2 Ni 113.22(9) ?
C38 P2 Ni 122.64(10) ?
C32 P2 Ni 108.16(9) ?
C1 S1 Ni 88.66(10) ?
C1 S2 Ni 88.53(10) ?
C14 P1 C8 103.64(14) ?
C14 P1 C20 106.85(13) ?
C8 P1 C20 102.70(13) ?
C14 P1 Ni 114.43(9) ?
C8 P1 Ni 113.12(9) ?
C20 P1 Ni 114.85(10) ?
O2 S3 O1 116.51(15) ?
O2 S3 N 107.03(15) ?
O1 S3 N 113.89(13) ?
O2 S3 C2 108.00(15) ?
O1 S3 C2 106.50(16) ?
N S3 C2 104.08(14) ?
C1 N S3 120.5(2) ?
C27 C26 C31 118.4(3) ?
C27 C26 P2 119.2(2) ?
C31 C26 P2 122.2(2) ?
C36 C37 C32 120.0(3) ?
C36 C37 H37 120 ?
C32 C37 H37 120 ?
C15 C14 C19 118.7(3) ?
C15 C14 P1 119.1(2) ?
C19 C14 P1 122.2(2) ?
C26 C27 C28 120.4(3) ?
C26 C27 H27 119.8 ?
C28 C27 H27 119.8 ?
N C1 S2 121.8(2) ?
N C1 S1 132.6(2) ?
S2 C1 S1 105.68(15) ?
C14 C15 C16 119.8(3) ?
C14 C15 H15 120.1 ?
C16 C15 H15 120.1 ?
C13 C8 C9 118.1(3) ?
C13 C8 P1 121.4(2) ?
C9 C8 P1 120.1(2) ?
C37 C32 C33 118.7(3) ?
C37 C32 P2 121.6(2) ?
C33 C32 P2 119.5(2) ?
C40 C39 C38 120.5(3) ?
C40 C39 H39 119.8 ?
C38 C39 H39 119.7 ?
C43 C38 C39 118.5(3) ?
C43 C38 P2 121.7(2) ?
C39 C38 P2 119.7(2) ?
C10 C9 C8 120.7(3) ?
C10 C9 H9 119.6 ?
C8 C9 H9 119.6 ?
C20 C25 C24 120.3(3) ?
C20 C25 H25 119.9 ?
C24 C25 H25 119.9 ?
C42 C43 C38 120.2(3) ?
C42 C43 H43 119.9 ?
C38 C43 H43 119.9 ?
C42 C41 C40 119.6(3) ?
C42 C41 H41 120.2 ?
C40 C41 H41 120.2 ?
C35 C36 C37 120.6(3) ?
C35 C36 H36 119.7 ?
C37 C36 H36 119.7 ?
C25 C20 C21 118.6(3) ?
C25 C20 P1 117.7(2) ?
C21 C20 P1 123.7(2) ?
C34 C35 C36 119.8(3) ?
C34 C35 H35 120.1 ?
C36 C35 H35 120.1 ?
C22 C21 C20 120.0(4) ?
C22 C21 H21 120 ?
C20 C21 H21 120 ?
C35 C34 C33 120.3(4) ?
C35 C34 H34 119.9 ?
C33 C34 H34 119.9 ?
C34 C33 C32 120.6(3) ?
C34 C33 H33 119.7 ?
C32 C33 H33 119.7 ?
C39 C40 C41 120.6(3) ?
C39 C40 H40 119.7 ?
C41 C40 H40 119.7 ?
C4 C3 C2 120.6(4) ?
C4 C3 Cl1 117.2(3) ?
C2 C3 Cl1 122.2(3) ?
C28 C29 C30 119.6(3) ?
C28 C29 H29 120.2 ?
C30 C29 H29 120.2 ?
C12 C13 C8 120.1(3) ?
C12 C13 H13 120 ?
C8 C13 H13 120 ?
C11 C12 C13 120.9(4) ?
C11 C12 H12 119.6 ?
C13 C12 H12 119.6 ?
C29 C28 C27 120.6(3) ?
C29 C28 H28 119.7 ?
C27 C28 H28 119.7 ?
C30 C31 C26 120.4(3) ?
C30 C31 H31 119.8 ?
C26 C31 H31 119.8 ?
C11 C10 C9 120.4(3) ?
C11 C10 H10 119.8 ?
C9 C10 H10 119.8 ?
C23 C24 C25 119.9(4) ?
C23 C24 H24 120 ?
C25 C24 H24 120 ?
C16 C17 C18 119.8(4) ?
C16 C17 H17 120.1 ?
C18 C17 H17 120.1 ?
C18 C19 C14 120.6(3) ?
C18 C19 H19 119.7 ?
C14 C19 H19 119.7 ?
C3 C4 C5 119.3(4) ?
C3 C4 H4 120.4 ?
C5 C4 H4 120.4 ?
C7 C2 C3 119.4(3) ?
C7 C2 S3 117.5(3) ?
C3 C2 S3 123.1(3) ?
C41 C42 C43 120.5(3) ?
C41 C42 H42 119.7 ?
C43 C42 H42 119.7 ?
C29 C30 C31 120.6(3) ?
C29 C30 H30 119.7 ?
C31 C30 H30 119.7 ?
C23 C22 C21 121.0(4) ?
C23 C22 H22 119.5 ?
C21 C22 H22 119.5 ?
C17 C18 C19 120.3(4) ?
C17 C18 H18 119.9 ?
C19 C18 H18 119.9 ?
C2 C7 C6 119.6(4) ?
C2 C7 H7 120.2 ?
C6 C7 H7 120.2 ?
C17 C16 C15 120.8(3) ?
C17 C16 H16 119.6 ?
C15 C16 H16 119.6 ?
C6 C5 C4 120.4(4) ?
C6 C5 H5 119.8 ?
C4 C5 H5 119.8 ?
C5 C6 C7 120.6(4) ?
C5 C6 Cl2 120.1(4) ?
C7 C6 Cl2 119.2(4) ?
C22 C23 C24 120.1(4) ?
C22 C23 H23 119.9 ?
C24 C23 H23 119.9 ?
C10 C11 C12 119.8(3) ?
C10 C11 H11 120.1 ?
C12 C11 H11 120.1 ?

loop_
_geom_bond_atom_site_label_1
_geom_bond_atom_site_label_2
_geom_bond_distance
_geom_bond_publ_flag
Ni S1 2.2027(8) y
Ni S2 2.2147(8) y
Ni P1 2.2227(8) y
Ni P2 2.2564(8) y
P2 C26 1.824(3) ?
P2 C38 1.836(3) ?
P2 C32 1.836(3) ?
S1 C1 1.732(3) ?
S2 C1 1.722(3) ?
P1 C14 1.822(3) ?
P1 C8 1.827(3) ?
P1 C20 1.827(3) ?
S3 O2 1.425(2) ?
S3 O1 1.440(3) ?
S3 N 1.626(3) ?
S3 C2 1.779(3) ?
Cl1 C3 1.731(4) ?
Cl2 C6 1.732(5) ?
N C1 1.303(3) ?
C26 C27 1.380(4) ?
C26 C31 1.394(4) ?
C37 C36 1.380(4) ?
C37 C32 1.384(4) ?
C37 H37 0.93 ?
C14 C15 1.386(4) ?
C14 C19 1.390(4) ?
C27 C28 1.388(5) ?
C27 H27 0.93 ?
C15 C16 1.391(5) ?
C15 H15 0.93 ?
C8 C13 1.378(4) ?
C8 C9 1.390(4) ?
C32 C33 1.387(4) ?
C39 C40 1.374(4) ?
C39 C38 1.398(4) ?
C39 H39 0.93 ?
C38 C43 1.391(4) ?
C9 C10 1.377(4) ?
C9 H9 0.93 ?
C25 C20 1.382(4) ?
C25 C24 1.390(4) ?
C25 H25 0.93 ?
C43 C42 1.390(4) ?
C43 H43 0.93 ?
C41 C42 1.372(5) ?
C41 C40 1.380(5) ?
C41 H41 0.93 ?
C36 C35 1.374(5) ?
C36 H36 0.93 ?
C20 C21 1.396(4) ?
C35 C34 1.363(5) ?
C35 H35 0.93 ?
C21 C22 1.369(5) ?
C21 H21 0.93 ?
C34 C33 1.379(4) ?
C34 H34 0.93 ?
C33 H33 0.93 ?
C40 H40 0.93 ?
C3 C4 1.376(5) ?
C3 C2 1.394(5) ?
C29 C28 1.360(5) ?
C29 C30 1.373(5) ?
C29 H29 0.93 ?
C13 C12 1.377(5) ?
C13 H13 0.93 ?
C12 C11 1.366(6) ?
C12 H12 0.93 ?
C28 H28 0.93 ?
C31 C30 1.376(5) ?
C31 H31 0.93 ?
C10 C11 1.348(5) ?
C10 H10 0.93 ?
C24 C23 1.365(5) ?
C24 H24 0.93 ?
C17 C16 1.367(6) ?
C17 C18 1.369(5) ?
C17 H17 0.93 ?
C19 C18 1.381(5) ?
C19 H19 0.93 ?
C4 C5 1.391(6) ?
C4 H4 0.93 ?
C2 C7 1.382(5) ?
C42 H42 0.93 ?
C30 H30 0.93 ?
C22 C23 1.360(6) ?
C22 H22 0.93 ?
C18 H18 0.93 ?
C7 C6 1.387(5) ?
C7 H7 0.93 ?
C16 H16 0.93 ?
C5 C6 1.363(6) ?
C5 H5 0.93 ?
C23 H23 0.93 ?
C11 H11 0.93 ?

loop_
_geom_hbond_atom_site_label_D
_geom_hbond_atom_site_label_H
_geom_hbond_atom_site_label_A
_geom_hbond_site_symmetry_A
_geom_hbond_distance_DH
_geom_hbond_distance_HA
_geom_hbond_distance_DA
_geom_hbond_angle_DHA
C36 H36 S1 7 0.93 2.8 3.641(3) 151
C34 H34 O1 4_545 0.93 2.57 3.194(5) 125
C41 H41 O2 8_565 0.93 2.48 3.197(4) 134

loop_
_geom_torsion_atom_site_label_1
_geom_torsion_atom_site_label_2
_geom_torsion_atom_site_label_3
_geom_torsion_atom_site_label_4
_geom_torsion
S1 Ni P2 C26 78.94(17)
S2 Ni P2 C26 85.25(10)
P1 Ni P2 C26 -94.30(10)
S1 Ni P2 C38 -155.86(16)
S2 Ni P2 C38 -149.54(12)
P1 Ni P2 C38 30.90(12)
S1 Ni P2 C32 -35.17(19)
S2 Ni P2 C32 -28.86(11)
P1 Ni P2 C32 151.58(10)
S2 Ni S1 C1 -1.55(9)
P1 Ni S1 C1 178.34(9)
P2 Ni S1 C1 4.93(18)
S1 Ni S2 C1 1.56(10)
P1 Ni S2 C1 1.09(19)
P2 Ni S2 C1 -176.99(10)
S1 Ni P1 C14 103.14(10)
S2 Ni P1 C14 103.59(18)
P2 Ni P1 C14 -78.38(10)
S1 Ni P1 C8 -15.26(11)
S2 Ni P1 C8 -14.8(2)
P2 Ni P1 C8 163.23(11)
S1 Ni P1 C20 -132.72(10)
S2 Ni P1 C20 -132.27(17)
P2 Ni P1 C20 45.76(11)
O2 S3 N C1 -160.7(2)
O1 S3 N C1 -30.4(3)
C2 S3 N C1 85.1(3)
C38 P2 C26 C27 -159.0(2)
C32 P2 C26 C27 92.9(2)
Ni P2 C26 C27 -24.0(3)
C38 P2 C26 C31 26.1(3)
C32 P2 C26 C31 -82.1(3)
Ni P2 C26 C31 161.0(2)
C8 P1 C14 C15 146.1(2)
C20 P1 C14 C15 -105.8(2)
Ni P1 C14 C15 22.5(3)
C8 P1 C14 C19 -33.3(3)
C20 P1 C14 C19 74.8(3)
Ni P1 C14 C19 -156.9(2)
C31 C26 C27 C28 0.2(4)
P2 C26 C27 C28 -175.0(2)
S3 N C1 S2 -178.96(15)
S3 N C1 S1 0.3(4)
Ni S2 C1 N 177.4(2)
Ni S2 C1 S1 -2.01(12)
Ni S1 C1 N -177.3(3)
Ni S1 C1 S2 2.02(12)
C19 C14 C15 C16 -2.2(5)
P1 C14 C15 C16 178.4(2)
C14 P1 C8 C13 143.4(3)
C20 P1 C8 C13 32.3(3)
Ni P1 C8 C13 -92.1(2)
C14 P1 C8 C9 -44.1(3)
C20 P1 C8 C9 -155.2(2)
Ni P1 C8 C9 80.4(2)
C36 C37 C32 C33 -0.5(4)
C36 C37 C32 P2 -174.8(2)
C26 P2 C32 C37 -0.5(3)
C38 P2 C32 C37 -108.4(2)
Ni P2 C32 C37 119.9(2)
C26 P2 C32 C33 -174.7(2)
C38 P2 C32 C33 77.4(2)
Ni P2 C32 C33 -54.4(2)
C40 C39 C38 C43 -0.1(5)
C40 C39 C38 P2 179.1(3)
C26 P2 C38 C43 -132.1(3)
C32 P2 C38 C43 -24.2(3)
Ni P2 C38 C43 98.5(2)
C26 P2 C38 C39 48.7(3)
C32 P2 C38 C39 156.6(2)
Ni P2 C38 C39 -80.7(3)
C13 C8 C9 C10 -0.9(4)
P1 C8 C9 C10 -173.6(2)
C39 C38 C43 C42 -0.1(5)
P2 C38 C43 C42 -179.3(3)
C32 C37 C36 C35 -0.6(5)
C24 C25 C20 C21 0.1(4)
C24 C25 C20 P1 -179.3(2)
C14 P1 C20 C25 163.2(2)
C8 P1 C20 C25 -88.1(2)
Ni P1 C20 C25 35.1(3)
C14 P1 C20 C21 -16.1(3)
C8 P1 C20 C21 92.6(3)
Ni P1 C20 C21 -144.2(2)
C37 C36 C35 C34 0.6(5)
C25 C20 C21 C22 -0.6(5)
P1 C20 C21 C22 178.7(3)
C36 C35 C34 C33 0.5(5)
C35 C34 C33 C32 -1.6(4)
C37 C32 C33 C34 1.6(4)
P2 C32 C33 C34 176.0(2)
C38 C39 C40 C41 0.2(5)
C42 C41 C40 C39 -0.1(6)
C9 C8 C13 C12 -0.1(5)
P1 C8 C13 C12 172.5(3)
C8 C13 C12 C11 0.9(6)
C30 C29 C28 C27 1.5(5)
C26 C27 C28 C29 -1.4(5)
C27 C26 C31 C30 0.8(5)
P2 C26 C31 C30 175.8(3)
C8 C9 C10 C11 1.2(5)
C20 C25 C24 C23 0.4(5)
C15 C14 C19 C18 0.8(5)
P1 C14 C19 C18 -179.8(3)
C2 C3 C4 C5 2.5(6)
Cl1 C3 C4 C5 -177.4(3)
C4 C3 C2 C7 -2.9(5)
Cl1 C3 C2 C7 176.9(2)
C4 C3 C2 S3 175.2(3)
Cl1 C3 C2 S3 -5.0(4)
O2 S3 C2 C7 132.2(3)
O1 S3 C2 C7 6.4(3)
N S3 C2 C7 -114.3(2)
O2 S3 C2 C3 -45.9(3)
O1 S3 C2 C3 -171.8(3)
N S3 C2 C3 67.6(3)
C40 C41 C42 C43 -0.1(6)
C38 C43 C42 C41 0.2(5)
C28 C29 C30 C31 -0.6(5)
C26 C31 C30 C29 -0.6(5)
C20 C21 C22 C23 0.7(6)
C16 C17 C18 C19 -0.8(6)
C14 C19 C18 C17 0.6(6)
C3 C2 C7 C6 1.3(5)
S3 C2 C7 C6 -176.9(3)
C18 C17 C16 C15 -0.6(6)
C14 C15 C16 C17 2.1(5)
C3 C4 C5 C6 -0.5(6)
C4 C5 C6 C7 -1.1(6)
C4 C5 C6 Cl2 178.8(3)
C2 C7 C6 C5 0.7(6)
C2 C7 C6 Cl2 -179.3(3)
C21 C22 C23 C24 -0.2(6)
C25 C24 C23 C22 -0.3(6)
C9 C10 C11 C12 -0.4(6)
C13 C12 C11 C10 -0.6(7)
